data_7240795
loop_
_publ_author_name
'Olyshevets, Iryna'
'Ovchynnikov, Vladimir'
'Kariaka, Nataliia'
'Dyakonenko, Viktoriya'
'Shishkina, Svitlana'
'Sliva, Tatiana'
'Ostrowska, Ma\/lgorzata'
'Jedy\'nczuk, Aleksandra'
'Gumienna-Kontecka, El\.zbieta'
'Amirkhanov, Vladimir'

_publ_section_title
;
 Lanthanide complexes based on a new bis-chelating carbacylamidophosphate
 (CAPh) scorpionate-like ligand
;
_journal_issue 42
_journal_name_full 'RSC Advances'
_journal_page_first 24808
_journal_page_last 24816
_journal_paper_doi 10.1039/D0RA04714G
_journal_volume 10
_journal_year 2020
_chemical_formula_moiety 'C11 H19 N5 O8 P2'
_chemical_formula_sum 'C11 H19 N5 O8 P2'
_chemical_formula_weight 411.25
_space_group_crystal_system monoclinic
_space_group_IT_number 14
_space_group_name_Hall '-P 2ybc'
_space_group_name_H-M_alt 'P 1 21/c 1'
_atom_sites_solution_hydrogens mixed
_atom_sites_solution_primary iterative
_audit_creation_date 2020-02-16
_audit_creation_method
;
Olex2 1.2
(compiled 2018.05.29 svn.r3508 for OlexSys, GUI svn.r5506)
;
_audit_update_record
;
2020-02-16 deposited with the CCDC.	2020-06-22 downloaded from the CCDC.
;
_cell_angle_alpha 90
_cell_angle_beta 103.400(2)
_cell_angle_gamma 90
_cell_formula_units_Z 4
_cell_length_a 8.9985(2)
_cell_length_b 11.8275(3)
_cell_length_c 17.5639(3)
_cell_measurement_reflns_used 13095
_cell_measurement_temperature 293(2)
_cell_measurement_theta_max 32.0112
_cell_measurement_theta_min 2.8426
_cell_volume 1818.43(7)
_computing_cell_refinement
;
CrysAlis RED, Oxford Diffraction Ltd.,
Version 1.171.33.31 (release 08-01-2009 CrysAlis171 .NET)
(compiled Jan  8 2009,16:24:04)
;
_computing_data_collection
;
CrysAlis CCD, Oxford Diffraction Ltd.,
Version 1.171.33.31 (release 08-01-2009 CrysAlis171 .NET)
(compiled Jan  8 2009,16:24:04)
;
_computing_data_reduction
;
CrysAlis RED, Oxford Diffraction Ltd.,
Version 1.171.33.31 (release 08-01-2009 CrysAlis171 .NET)
(compiled Jan  8 2009,16:24:04)
;
_computing_molecular_graphics 'Olex2 (Dolomanov et al., 2009)'
_computing_publication_material 'Olex2 (Dolomanov et al., 2009)'
_computing_structure_refinement 'ShelXL (Sheldrick, 2015)'
_computing_structure_solution 'olex2.solve (Bourhis et al., 2015)'
_diffrn_ambient_temperature 293.15
_diffrn_detector_area_resol_mean 16.1827
_diffrn_measured_fraction_theta_full 0.993
_diffrn_measured_fraction_theta_max 0.995
_diffrn_measurement_details
;
#__ type_ start__ end____ width___ exp.time_
  1 omega -100.00   44.00   1.0000   20.0000
omega____ theta____ kappa____ phi______ frames
    -      -28.2351    0.0000  240.0000 144

#__ type_ start__ end____ width___ exp.time_
  2 omega  -74.00   -3.00   1.0000   20.0000
omega____ theta____ kappa____ phi______ frames
    -      -28.2351  100.0000  271.0000 71

#__ type_ start__ end____ width___ exp.time_
  3 omega  -96.00    5.00   1.0000   20.0000
omega____ theta____ kappa____ phi______ frames
    -      -28.2351  -77.0000   60.0000 101

#__ type_ start__ end____ width___ exp.time_
  4 omega   57.00  109.00   1.0000   20.0000
omega____ theta____ kappa____ phi______ frames
    -       29.4851  179.0000  270.0000 52

#__ type_ start__ end____ width___ exp.time_
  5 omega  -25.00   24.00   1.0000   20.0000
omega____ theta____ kappa____ phi______ frames
    -       29.4851  -99.0000  268.0000 49

#__ type_ start__ end____ width___ exp.time_
  6 omega   56.00  109.00   1.0000   20.0000
omega____ theta____ kappa____ phi______ frames
    -       29.4851  179.0000   90.0000 53

#__ type_ start__ end____ width___ exp.time_
  7 omega -101.00    5.00   1.0000   20.0000
omega____ theta____ kappa____ phi______ frames
    -      -28.2351  -77.0000  180.0000 106

#__ type_ start__ end____ width___ exp.time_
  8 omega -101.00    5.00   1.0000   20.0000
omega____ theta____ kappa____ phi______ frames
    -      -28.2351  -77.0000  270.0000 106

#__ type_ start__ end____ width___ exp.time_
  9 omega  -24.00   75.00   1.0000   20.0000
omega____ theta____ kappa____ phi______ frames
    -       29.4851 -100.0000   88.0000 99
;
_diffrn_measurement_device_type 'Goniometer KM4/Xcalibur, detector: Sapphire3'
_diffrn_measurement_method '\w scans'
_diffrn_orient_matrix_UB_11 -0.0390291796
_diffrn_orient_matrix_UB_12 0.0044565309
_diffrn_orient_matrix_UB_13 0.0306344881
_diffrn_orient_matrix_UB_21 0.0658171781
_diffrn_orient_matrix_UB_22 0.0246835784
_diffrn_orient_matrix_UB_23 0.0245530211
_diffrn_orient_matrix_UB_31 -0.0265806854
_diffrn_orient_matrix_UB_32 0.0544358651
_diffrn_orient_matrix_UB_33 -0.0136079684
_diffrn_radiation_monochromator graphite
_diffrn_radiation_type MoK\a
_diffrn_radiation_wavelength 0.71073
_diffrn_reflns_av_R_equivalents 0.0291
_diffrn_reflns_av_unetI/netI 0.0250
_diffrn_reflns_Laue_measured_fraction_full 0.993
_diffrn_reflns_Laue_measured_fraction_max 0.995
_diffrn_reflns_limit_h_max 12
_diffrn_reflns_limit_h_min -12
_diffrn_reflns_limit_k_max 16
_diffrn_reflns_limit_k_min -16
_diffrn_reflns_limit_l_max 24
_diffrn_reflns_limit_l_min -24
_diffrn_reflns_number 30070
_diffrn_reflns_point_group_measured_fraction_full 0.993
_diffrn_reflns_point_group_measured_fraction_max 0.995
_diffrn_reflns_theta_full 25.242
_diffrn_reflns_theta_max 29.998
_diffrn_reflns_theta_min 2.895
_diffrn_source 'Enhance (Mo) X-ray Source'
_exptl_absorpt_coefficient_mu 0.290
_exptl_absorpt_correction_T_max 1.00000
_exptl_absorpt_correction_T_min 0.83701
_exptl_absorpt_correction_type multi-scan
_exptl_absorpt_process_details
;
CrysAlis RED, Oxford Diffraction Ltd.,
Version 1.171.33.31 (release 08-01-2009 CrysAlis171 .NET)
(compiled Jan  8 2009,16:24:04)
Empirical absorption correction using spherical harmonics,
 implemented in SCALE3 ABSPACK scaling algorithm.
;
_exptl_crystal_colour colourless
_exptl_crystal_colour_primary colourless
_exptl_crystal_density_diffrn 1.502
_exptl_crystal_density_method 'not measured'
_exptl_crystal_description block
_exptl_crystal_F_000 856
_exptl_crystal_size_max 0.4
_exptl_crystal_size_mid 0.2
_exptl_crystal_size_min 0.1
_refine_diff_density_max 0.729
_refine_diff_density_min -0.589
_refine_diff_density_rms 0.059
_refine_ls_extinction_method none
_refine_ls_goodness_of_fit_ref 1.070
_refine_ls_hydrogen_treatment mixed
_refine_ls_matrix_type full
_refine_ls_number_parameters 305
_refine_ls_number_reflns 5285
_refine_ls_number_restraints 32
_refine_ls_restrained_S_all 1.075
_refine_ls_R_factor_all 0.0710
_refine_ls_R_factor_gt 0.0498
_refine_ls_shift/su_max 0.001
_refine_ls_shift/su_mean 0.000
_refine_ls_structure_factor_coef Fsqd
_refine_ls_weighting_details 'w=1/[\s^2^(Fo^2^)+(0.0737P)^2^+0.4322P] where P=(Fo^2^+2Fc^2^)/3'
_refine_ls_weighting_scheme calc
_refine_ls_wR_factor_gt 0.1299
_refine_ls_wR_factor_ref 0.1378
_reflns_Friedel_coverage 0.000
_reflns_number_gt 3911
_reflns_number_total 5285
_reflns_threshold_expression 'I > 2\s(I)'
_cod_data_source_file d0ra04714g2.cif
_cod_data_source_block kiev96
_cod_depositor_comments 'Adding full bibliography for 7240795--7240798.cif.'
_cod_database_code 7240795
_shelx_shelxl_version_number 2018/1
_shelx_space_group_comment
;
The symmetry employed for this shelxl refinement is uniquely defined
by the following loop, which should always be used as a source of
symmetry information in preference to the above space-group names.
They are only intended as comments.
;
_shelx_estimated_absorpt_t_max 0.972
_shelx_estimated_absorpt_t_min 0.893
_reflns_odcompleteness_completeness 93.29
_reflns_odcompleteness_iscentric 1
_reflns_odcompleteness_theta 32.03
_olex2_refinement_description
;
1. Fixed Uiso
 At 1.5 times of:
  All C(H,H,H) groups
2. Restrained distances
 P1-O1A
 1.58 with sigma of 0.001
 P1-O1B
 1.58 with sigma of 0.001
 O1A-C1A
 1.43 with sigma of 0.001
 O1B-C1B
 1.43 with sigma of 0.001
 P1-O2A
 1.58 with sigma of 0.001
 P1-O2B
 1.58 with sigma of 0.001
 O2A-C2A
 1.43 with sigma of 0.001
 O2B-C2B
 1.43 with sigma of 0.001
3. Uiso/Uaniso restraints and constraints
O2A \\sim C2A: within 2A with sigma of 0.04 and sigma for terminal atoms of 0.08
O1A \\sim C1A: within 2A with sigma of 0.04 and sigma for terminal atoms of 0.08
O2B \\sim C2B: within 2A with sigma of 0.04 and sigma for terminal atoms of 0.08
O1B \\sim C1B: within 2A with sigma of 0.04 and sigma for terminal atoms of 0.08
4. Others
 Fixed Sof: O1A(0.7) O2A(0.7) C1A(0.7) H1AA(0.7) H1AB(0.7) H1AC(0.7) C2A(0.7)
 H2AA(0.7) H2AB(0.7) H2AC(0.7) O1B(0.3) O2B(0.3) C1B(0.3) H1BA(0.3) H1BB(0.3)
 H1BC(0.3) C2B(0.3) H2BA(0.3) H2BB(0.3) H2BC(0.3)
5.a Idealised Me refined as rotating group:
 C1A(H1AA,H1AB,H1AC), C2A(H2AA,H2AB,H2AC), C10(H10A,H10B,H10C), C11(H11A,H11B,
 H11C), C1B(H1BA,H1BB,H1BC), C2B(H2BA,H2BB,H2BC)
;
_olex2_submission_special_instructions 'No special instructions were received'

loop_
_space_group_symop_operation_xyz
'x, y, z'
'-x, y+1/2, -z+1/2'
'-x, -y, -z'
'x, -y-1/2, z-1/2'

loop_
_atom_site_label
_atom_site_type_symbol
_atom_site_fract_x
_atom_site_fract_y
_atom_site_fract_z
_atom_site_U_iso_or_equiv
_atom_site_adp_type
_atom_site_occupancy
_atom_site_site_symmetry_order
_atom_site_calc_flag
_atom_site_refinement_flags_posn
_atom_site_refinement_flags_adp
_atom_site_refinement_flags_occupancy
_atom_site_disorder_assembly
_atom_site_disorder_group
P1 P -0.07932(6) 0.40565(5) 0.62610(3) 0.04332(15) Uani 1 1 d D . . . .
P2 P 0.21299(5) 0.40243(4) 0.98403(3) 0.03119(12) Uani 1 1 d . . . . .
O1A O 0.0162(3) 0.51903(14) 0.63174(19) 0.0617(7) Uani 0.7 1 d D U P A 1
O2A O -0.1497(2) 0.4222(2) 0.69944(9) 0.0516(6) Uani 0.7 1 d D U P A 1
O3 O -0.18266(17) 0.38894(15) 0.54989(9) 0.0523(4) Uani 1 1 d . . . . .
O4 O 0.16269(17) 0.34101(13) 0.76946(8) 0.0474(4) Uani 1 1 d . . . . .
O5 O 0.4649(2) 0.26994(17) 1.06684(8) 0.0642(5) Uani 1 1 d . . . . .
O6 O 0.31864(17) 0.49853(14) 1.02741(10) 0.0513(4) Uani 1 1 d . . . . .
O7 O 0.10296(16) 0.45504(12) 0.91200(8) 0.0406(3) Uani 1 1 d . . . . .
O8 O 0.12737(18) 0.34226(13) 1.03242(9) 0.0472(4) Uani 1 1 d . . . . .
N1 N 0.0603(2) 0.31500(15) 0.63964(9) 0.0386(4) Uani 1 1 d . . . . .
H1 H 0.069(3) 0.286(2) 0.6045(18) 0.064(9) Uiso 1 1 d . . . . .
N2 N 0.2825(2) 0.22580(16) 0.69864(9) 0.0431(4) Uani 1 1 d . . . . .
H2 H 0.286(3) 0.211(2) 0.6563(18) 0.067(8) Uiso 1 1 d . . . . .
N3 N 0.40762(17) 0.20661(14) 0.83059(8) 0.0346(3) Uani 1 1 d . . . . .
N4 N 0.5254(2) 0.18706(17) 0.96313(9) 0.0443(4) Uani 1 1 d . . . . .
H4 H 0.596(3) 0.160(2) 0.9951(16) 0.057(7) Uiso 1 1 d . . . . .
N5 N 0.33001(18) 0.32319(14) 0.94671(9) 0.0342(3) Uani 1 1 d . . . . .
H5 H 0.316(3) 0.312(2) 0.9013(16) 0.055(7) Uiso 1 1 d . . . . .
C1A C -0.0489(15) 0.6275(6) 0.6087(7) 0.099(4) Uani 0.7 1 d D U P A 1
H1AA H 0.028899 0.677392 0.599087 0.149 Uiso 0.7 1 calc GR . P A 1
H1AB H -0.091112 0.658073 0.649799 0.149 Uiso 0.7 1 calc GR . P A 1
H1AC H -0.128201 0.620000 0.561924 0.149 Uiso 0.7 1 calc GR . P A 1
C2A C -0.2448(7) 0.3309(4) 0.7126(4) 0.0839(18) Uani 0.7 1 d D U P A 1
H2AA H -0.333228 0.360616 0.727523 0.126 Uiso 0.7 1 calc GR . P A 1
H2AB H -0.188785 0.283385 0.753596 0.126 Uiso 0.7 1 calc GR . P A 1
H2AC H -0.276425 0.287523 0.665402 0.126 Uiso 0.7 1 calc GR . P A 1
C3 C 0.1698(2) 0.29713(15) 0.70864(9) 0.0312(3) Uani 1 1 d . . . . .
C4 C 0.4002(2) 0.17996(16) 0.75614(10) 0.0336(4) Uani 1 1 d . . . . .
C5 C 0.5017(3) 0.10706(19) 0.73331(11) 0.0443(5) Uani 1 1 d . . . . .
H5A H 0.491(3) 0.093(2) 0.6805(17) 0.056(7) Uiso 1 1 d . . . . .
C6 C 0.6147(3) 0.0594(2) 0.79057(13) 0.0522(6) Uani 1 1 d . . . . .
H6 H 0.692(3) 0.011(2) 0.7746(16) 0.062(8) Uiso 1 1 d . . . . .
C7 C 0.6233(2) 0.0840(2) 0.86869(12) 0.0477(5) Uani 1 1 d . . . . .
H7 H 0.690(3) 0.054(3) 0.9096(18) 0.070(8) Uiso 1 1 d . . . . .
C8 C 0.5173(2) 0.15875(16) 0.88523(10) 0.0344(4) Uani 1 1 d . . . . .
C9 C 0.4408(2) 0.26065(18) 0.99549(10) 0.0408(4) Uani 1 1 d . . . . .
C10 C 0.2627(3) 0.5761(2) 1.07724(18) 0.0670(7) Uani 1 1 d . . . . .
H10A H 0.347420 0.611522 1.112514 0.100 Uiso 1 1 calc GR . . . .
H10B H 0.202223 0.535811 1.106707 0.100 Uiso 1 1 calc GR . . . .
H10C H 0.201000 0.632877 1.045787 0.100 Uiso 1 1 calc GR . . . .
C11 C 0.1452(4) 0.5472(2) 0.86802(15) 0.0640(7) Uani 1 1 d . . . . .
H11A H 0.247786 0.536168 0.862307 0.096 Uiso 1 1 calc GR . . . .
H11B H 0.139405 0.616965 0.895140 0.096 Uiso 1 1 calc GR . . . .
H11C H 0.076760 0.550111 0.817239 0.096 Uiso 1 1 calc GR . . . .
O1B O -0.0518(8) 0.5258(2) 0.6656(3) 0.0636(18) Uani 0.3 1 d D U P A 2
O2B O -0.1532(5) 0.3393(5) 0.6864(3) 0.0623(17) Uani 0.3 1 d D U P A 2
C1B C -0.045(3) 0.6073(14) 0.6064(10) 0.075(5) Uani 0.3 1 d D U P A 2
H1BA H 0.011471 0.672269 0.629940 0.112 Uiso 0.3 1 calc GR . P A 2
H1BB H -0.146708 0.629812 0.580591 0.112 Uiso 0.3 1 calc GR . P A 2
H1BC H 0.004827 0.574647 0.568867 0.112 Uiso 0.3 1 calc GR . P A 2
C2B C -0.2867(11) 0.3782(9) 0.7095(9) 0.068(4) Uani 0.3 1 d D U P A 2
H2BA H -0.375816 0.345509 0.675844 0.101 Uiso 0.3 1 calc GR . P A 2
H2BB H -0.292360 0.459064 0.705482 0.101 Uiso 0.3 1 calc GR . P A 2
H2BC H -0.281524 0.355958 0.762595 0.101 Uiso 0.3 1 calc GR . P A 2

loop_
_atom_site_aniso_label
_atom_site_aniso_U_11
_atom_site_aniso_U_22
_atom_site_aniso_U_33
_atom_site_aniso_U_23
_atom_site_aniso_U_13
_atom_site_aniso_U_12
P1 0.0319(2) 0.0571(3) 0.0336(3) -0.0024(2) -0.00729(19) 0.0089(2)
P2 0.0357(2) 0.0354(2) 0.0239(2) -0.00002(17) 0.00999(17) 0.00153(18)
O1A 0.0496(14) 0.0345(12) 0.086(2) 0.0015(12) -0.0145(14) 0.0101(10)
O2A 0.0454(12) 0.0575(14) 0.0480(12) -0.0184(11) 0.0028(10) 0.0072(11)
O3 0.0358(7) 0.0781(11) 0.0345(7) 0.0034(7) -0.0094(6) -0.0006(7)
O4 0.0526(8) 0.0573(9) 0.0259(6) -0.0091(6) -0.0043(6) 0.0220(7)
O5 0.0746(11) 0.0935(13) 0.0193(6) -0.0053(7) 0.0001(7) 0.0367(10)
O6 0.0459(8) 0.0550(9) 0.0554(9) -0.0229(7) 0.0170(7) -0.0078(7)
O7 0.0420(7) 0.0466(8) 0.0348(7) 0.0087(6) 0.0124(6) 0.0112(6)
O8 0.0599(9) 0.0487(8) 0.0399(7) 0.0087(6) 0.0256(7) 0.0013(7)
N1 0.0417(9) 0.0432(9) 0.0238(7) -0.0058(6) -0.0068(6) 0.0081(7)
N2 0.0492(9) 0.0600(11) 0.0162(6) -0.0040(7) 0.0000(6) 0.0221(8)
N3 0.0338(7) 0.0468(9) 0.0208(6) -0.0022(6) 0.0011(6) 0.0122(7)
N4 0.0418(9) 0.0657(11) 0.0196(6) -0.0020(7) -0.0046(6) 0.0244(8)
N5 0.0379(8) 0.0439(9) 0.0195(6) -0.0021(6) 0.0043(6) 0.0100(6)
C1A 0.091(6) 0.047(3) 0.158(10) 0.027(4) 0.027(6) 0.025(4)
C2A 0.120(5) 0.074(4) 0.052(3) -0.007(3) 0.008(3) -0.023(3)
C3 0.0345(8) 0.0332(8) 0.0219(7) 0.0000(6) -0.0015(6) 0.0025(7)
C4 0.0337(8) 0.0433(10) 0.0219(7) 0.0000(7) 0.0027(6) 0.0088(7)
C5 0.0490(11) 0.0588(13) 0.0257(8) -0.0025(8) 0.0100(8) 0.0180(9)
C6 0.0504(12) 0.0683(14) 0.0378(10) -0.0031(10) 0.0098(9) 0.0302(11)
C7 0.0434(11) 0.0655(14) 0.0302(9) 0.0002(9) 0.0005(8) 0.0265(10)
C8 0.0315(8) 0.0467(10) 0.0225(7) -0.0008(7) 0.0010(6) 0.0084(7)
C9 0.0412(10) 0.0564(12) 0.0221(7) -0.0021(8) 0.0016(7) 0.0122(9)
C10 0.0681(16) 0.0648(16) 0.0702(17) -0.0350(14) 0.0204(14) -0.0033(13)
C11 0.110(2) 0.0426(12) 0.0466(12) 0.0136(10) 0.0333(14) 0.0168(13)
O1B 0.071(4) 0.068(4) 0.046(3) -0.008(3) 0.001(3) 0.040(3)
O2B 0.037(3) 0.106(5) 0.049(3) -0.002(3) 0.021(2) 0.020(3)
C1B 0.074(12) 0.066(8) 0.083(11) -0.011(8) 0.017(9) -0.020(7)
C2B 0.078(7) 0.061(7) 0.081(8) -0.012(6) 0.054(7) -0.028(6)

loop_
_atom_type_symbol
_atom_type_description
_atom_type_scat_dispersion_real
_atom_type_scat_dispersion_imag
_atom_type_scat_source
C C 0.0033 0.0016 'International Tables Vol C Tables 4.2.6.8 and 6.1.1.4'
H H 0.0000 0.0000 'International Tables Vol C Tables 4.2.6.8 and 6.1.1.4'
N N 0.0061 0.0033 'International Tables Vol C Tables 4.2.6.8 and 6.1.1.4'
O O 0.0106 0.0060 'International Tables Vol C Tables 4.2.6.8 and 6.1.1.4'
P P 0.1023 0.0942 'International Tables Vol C Tables 4.2.6.8 and 6.1.1.4'

loop_
_geom_angle_atom_site_label_1
_geom_angle_atom_site_label_2
_geom_angle_atom_site_label_3
_geom_angle
_geom_angle_site_symmetry_1
_geom_angle_site_symmetry_3
_geom_angle_publ_flag
O1A P1 N1 99.17(12) . . ?
O2A P1 O1A 99.15(16) . . ?
O2A P1 N1 113.95(11) . . ?
O3 P1 O1A 113.23(13) . . ?
O3 P1 O2A 118.51(11) . . ?
O3 P1 N1 110.61(9) . . ?
O3 P1 O1B 122.0(2) . . ?
O3 P1 O2B 105.7(2) . . ?
O1B P1 N1 119.5(2) . . ?
O1B P1 O2B 101.5(4) . . ?
O2B P1 N1 90.31(19) . . ?
O6 P2 N5 103.54(8) . . ?
O7 P2 O6 107.95(9) . . ?
O7 P2 N5 104.45(8) . . ?
O8 P2 O6 114.51(9) . . ?
O8 P2 O7 110.42(9) . . ?
O8 P2 N5 115.18(9) . . ?
C1A O1A P1 124.1(6) . . ?
C2A O2A P1 114.1(3) . . ?
C10 O6 P2 120.13(16) . . ?
C11 O7 P2 123.11(16) . . ?
P1 N1 H1 115(2) . . ?
C3 N1 P1 126.55(14) . . ?
C3 N1 H1 118(2) . . ?
C3 N2 H2 117(2) . . ?
C3 N2 C4 127.69(15) . . ?
C4 N2 H2 115(2) . . ?
C4 N3 C8 117.83(15) . . ?
C8 N4 H4 116.0(19) . . ?
C9 N4 H4 112.8(19) . . ?
C9 N4 C8 130.92(16) . . ?
P2 N5 H5 122.1(19) . . ?
C9 N5 P2 119.70(13) . . ?
C9 N5 H5 117.4(19) . . ?
O1A C1A H1AA 109.5 . . ?
O1A C1A H1AB 109.5 . . ?
O1A C1A H1AC 109.5 . . ?
H1AA C1A H1AB 109.5 . . ?
H1AA C1A H1AC 109.5 . . ?
H1AB C1A H1AC 109.5 . . ?
O2A C2A H2AA 109.5 . . ?
O2A C2A H2AB 109.5 . . ?
O2A C2A H2AC 109.5 . . ?
H2AA C2A H2AB 109.5 . . ?
H2AA C2A H2AC 109.5 . . ?
H2AB C2A H2AC 109.5 . . ?
O4 C3 N1 122.38(17) . . ?
O4 C3 N2 125.23(16) . . ?
N2 C3 N1 112.38(15) . . ?
N3 C4 N2 118.47(16) . . ?
N3 C4 C5 123.13(16) . . ?
C5 C4 N2 118.38(15) . . ?
C4 C5 H5A 119.1(16) . . ?
C6 C5 C4 118.06(17) . . ?
C6 C5 H5A 122.9(16) . . ?
C5 C6 H6 118.5(16) . . ?
C5 C6 C7 120.00(19) . . ?
C7 C6 H6 121.4(16) . . ?
C6 C7 H7 125.6(19) . . ?
C8 C7 C6 117.38(18) . . ?
C8 C7 H7 117.0(19) . . ?
N3 C8 N4 117.79(16) . . ?
N3 C8 C7 123.58(16) . . ?
C7 C8 N4 118.63(16) . . ?
O5 C9 N4 119.97(18) . . ?
O5 C9 N5 121.41(18) . . ?
N4 C9 N5 118.62(16) . . ?
O6 C10 H10A 109.5 . . ?
O6 C10 H10B 109.5 . . ?
O6 C10 H10C 109.5 . . ?
H10A C10 H10B 109.5 . . ?
H10A C10 H10C 109.5 . . ?
H10B C10 H10C 109.5 . . ?
O7 C11 H11A 109.5 . . ?
O7 C11 H11B 109.5 . . ?
O7 C11 H11C 109.5 . . ?
H11A C11 H11B 109.5 . . ?
H11A C11 H11C 109.5 . . ?
H11B C11 H11C 109.5 . . ?
C1B O1B P1 108.4(10) . . ?
C2B O2B P1 122.8(6) . . ?
O1B C1B H1BA 109.5 . . ?
O1B C1B H1BB 109.5 . . ?
O1B C1B H1BC 109.5 . . ?
H1BA C1B H1BB 109.5 . . ?
H1BA C1B H1BC 109.5 . . ?
H1BB C1B H1BC 109.5 . . ?
O2B C2B H2BA 109.5 . . ?
O2B C2B H2BB 109.5 . . ?
O2B C2B H2BC 109.5 . . ?
H2BA C2B H2BB 109.5 . . ?
H2BA C2B H2BC 109.5 . . ?
H2BB C2B H2BC 109.5 . . ?

loop_
_geom_bond_atom_site_label_1
_geom_bond_atom_site_label_2
_geom_bond_distance
_geom_bond_site_symmetry_2
_geom_bond_publ_flag
P1 O1A 1.5836(10) . ?
P1 O2A 1.5736(10) . ?
P1 O3 1.4555(14) . ?
P1 N1 1.6264(18) . ?
P1 O1B 1.5760(10) . ?
P1 O2B 1.5824(10) . ?
P2 O6 1.5623(16) . ?
P2 O7 1.5453(14) . ?
P2 O8 1.4580(15) . ?
P2 N5 1.6544(16) . ?
O1A C1A 1.4296(10) . ?
O2A C2A 1.4295(10) . ?
O4 C3 1.203(2) . ?
O5 C9 1.226(2) . ?
O6 C10 1.437(3) . ?
O7 C11 1.437(3) . ?
N1 H1 0.73(3) . ?
N1 C3 1.390(2) . ?
N2 H2 0.77(3) . ?
N2 C3 1.361(2) . ?
N2 C4 1.393(2) . ?
N3 C4 1.332(2) . ?
N3 C8 1.333(2) . ?
N4 H4 0.81(3) . ?
N4 C8 1.394(2) . ?
N4 C9 1.364(3) . ?
N5 H5 0.79(3) . ?
N5 C9 1.371(2) . ?
C1A H1AA 0.9600 . ?
C1A H1AB 0.9600 . ?
C1A H1AC 0.9600 . ?
C2A H2AA 0.9600 . ?
C2A H2AB 0.9600 . ?
C2A H2AC 0.9600 . ?
C4 C5 1.382(3) . ?
C5 H5A 0.93(3) . ?
C5 C6 1.374(3) . ?
C6 H6 0.99(3) . ?
C6 C7 1.387(3) . ?
C7 H7 0.90(3) . ?
C7 C8 1.380(3) . ?
C10 H10A 0.9600 . ?
C10 H10B 0.9600 . ?
C10 H10C 0.9600 . ?
C11 H11A 0.9600 . ?
C11 H11B 0.9600 . ?
C11 H11C 0.9600 . ?
O1B C1B 1.4300(10) . ?
O2B C2B 1.4297(10) . ?
C1B H1BA 0.9600 . ?
C1B H1BB 0.9600 . ?
C1B H1BC 0.9600 . ?
C2B H2BA 0.9600 . ?
C2B H2BB 0.9600 . ?
C2B H2BC 0.9600 . ?

loop_
_geom_hbond_atom_site_label_D
_geom_hbond_atom_site_label_H
_geom_hbond_atom_site_label_A
_geom_hbond_distance_DH
_geom_hbond_distance_HA
_geom_hbond_distance_DA
_geom_hbond_angle_DHA
_geom_hbond_site_symmetry_A
_geom_hbond_publ_flag
N1 H1 O8 0.73(3) 2.12(3) 2.810(2) 160(3) 4_565 yes
N2 H2 O8 0.77(3) 2.39(3) 3.038(2) 142(3) 4_565 yes
N4 H4 O3 0.81(3) 2.08(3) 2.859(2) 160(3) 4_666 yes
N5 H5 N3 0.79(3) 2.06(3) 2.685(2) 136(2) . yes

loop_
_geom_torsion_atom_site_label_1
_geom_torsion_atom_site_label_2
_geom_torsion_atom_site_label_3
_geom_torsion_atom_site_label_4
_geom_torsion
_geom_torsion_site_symmetry_1
_geom_torsion_site_symmetry_2
_geom_torsion_site_symmetry_3
_geom_torsion_site_symmetry_4
_geom_torsion_publ_flag
P1 N1 C3 O4 7.8(3) . . . . ?
P1 N1 C3 N2 -172.18(16) . . . . ?
P2 N5 C9 O5 -6.9(3) . . . . ?
P2 N5 C9 N4 173.23(16) . . . . ?
O1A P1 O2A C2A -179.4(4) . . . . ?
O1A P1 N1 C3 68.9(2) . . . . ?
O2A P1 O1A C1A -76.8(7) . . . . ?
O2A P1 N1 C3 -35.5(2) . . . . ?
O3 P1 O1A C1A 49.7(7) . . . . ?
O3 P1 O2A C2A 57.8(4) . . . . ?
O3 P1 N1 C3 -171.95(17) . . . . ?
O3 P1 O1B C1B -39.7(11) . . . . ?
O3 P1 O2B C2B -72.7(9) . . . . ?
O6 P2 O7 C11 33.40(18) . . . . ?
O6 P2 N5 C9 69.16(18) . . . . ?
O7 P2 O6 C10 78.7(2) . . . . ?
O7 P2 N5 C9 -177.91(16) . . . . ?
O8 P2 O6 C10 -44.8(2) . . . . ?
O8 P2 O7 C11 159.28(16) . . . . ?
O8 P2 N5 C9 -56.63(19) . . . . ?
N1 P1 O1A C1A 166.9(7) . . . . ?
N1 P1 O2A C2A -75.0(4) . . . . ?
N1 P1 O1B C1B 106.4(11) . . . . ?
N1 P1 O2B C2B 175.8(9) . . . . ?
N2 C4 C5 C6 -178.0(2) . . . . ?
N3 C4 C5 C6 0.6(4) . . . . ?
N5 P2 O6 C10 -170.98(19) . . . . ?
N5 P2 O7 C11 -76.33(17) . . . . ?
C3 N2 C4 N3 0.1(3) . . . . ?
C3 N2 C4 C5 178.8(2) . . . . ?
C4 N2 C3 O4 7.6(4) . . . . ?
C4 N2 C3 N1 -172.4(2) . . . . ?
C4 N3 C8 N4 179.75(19) . . . . ?
C4 N3 C8 C7 0.3(3) . . . . ?
C4 C5 C6 C7 0.7(4) . . . . ?
C5 C6 C7 C8 -1.4(4) . . . . ?
C6 C7 C8 N3 0.9(4) . . . . ?
C6 C7 C8 N4 -178.5(2) . . . . ?
C8 N3 C4 N2 177.50(18) . . . . ?
C8 N3 C4 C5 -1.1(3) . . . . ?
C8 N4 C9 O5 177.7(2) . . . . ?
C8 N4 C9 N5 -2.4(4) . . . . ?
C9 N4 C8 N3 -2.3(4) . . . . ?
C9 N4 C8 C7 177.2(2) . . . . ?
O1B P1 N1 C3 38.4(4) . . . . ?
O1B P1 O2B C2B 55.5(9) . . . . ?
O2B P1 N1 C3 -65.1(3) . . . . ?
O2B P1 O1B C1B -156.6(11) . . . . ?
